data_4311312
loop_
_publ_author_name
_publ_author_address
'Christian Zimmermann'
;
  Institut fuer Anorganische Chemie der Universitaet
  Engesserstrasse, Gebaeude 30.45
  D-76128 Karlsruhe
  Deutschland
;
'Christopher E. Anson'
;
  Institut fuer Anorganische Chemie der Universitaet
  Engesserstrasse, Gebaeude 30.45
  D-76128 Karlsruhe
  Deutschland
;
'Amanda L. Eckermann'
;
  Institut fuer Anorganische Chemie der Universitaet
  Engesserstrasse, Gebaeude 30.45
  D-76128 Karlsruhe
  Deutschland
;
'Markus Wunder'
;
  Institut fuer Anorganische Chemie der Universitaet
  Engesserstrasse, Gebaeude 30.45
  D-76128 Karlsruhe
  Deutschland
;
'Gerda Fischer'
;
  Physikalisches Institut
  Engesserstrasse, Gebaeude 30.45
  D-76128 Karlsruhe
  Deutschland
;
'Ilka Keilhauer'
;
  Physikalisches Institut
  Engesserstrasse
  D-76128 Karlsruhe
  Deutschland
;
'Erik Herrling'
;
  Physikalisches Institut
  Engesserstrasse
  D-76128 Karlsruhe
  Deutschland
;
'Bernd Pilawa'
;
  Physikalisches Institut
  Engesserstrasse
  D-76128 Karlsruhe
  Deutschland
;
'Oliver Hampe'
;
  Institut fuer Nanotechnologie
  Forschungszentrum Karlsruhe GmbH
  D-76021 Karlsruhe
  Deutschland
;
'Florian Weigend'
;
  Institut fuer Nanotechnologie
  Forschungszentrum Karlsruhe GmbH
  D-76021 Karlsruhe
  Deutschland
;
'Stefanie Dehnen'
;
  Institut fuer Anorganische Chemie der Universitaet
  Engesserstrasse, Gebaeude 30.45
  D-76128 Karlsruhe
  Deutschland
;

_publ_contact_author 'Dr. Stefanie Dehnen'
_publ_contact_author_address
; Institut fuer Anorganische Chemie der Universitaet
  Engesserstrasse, Gebaeude 30.45
  D-76128 Karlsruhe
  Deutschland
;
_publ_contact_author_email dehnen@aoc.uka.de
_publ_contact_author_fax 'Int + 721/608 7021'
_publ_contact_author_phone 'Int + 721/608 2850'
_publ_section_title
;
 Syntheses of the 47 Electron Clusters [(Cp*Fe)3(\m3-X)2] (X = S, Se) and
 the First Fe/Sn/Se Heterocubane Cluster [(Cp*Fe)3(SnCl3)(\m3-Se)4].DME by
 the Use of Chalcogenostannate Salts
;
_journal_name_full 'Inorganic Chemistry'
_journal_page_first 4595
_journal_page_last 4603
_journal_paper_doi 10.1021/ic034876t
_journal_volume 43
_journal_year 2004
_chemical_formula_sum 'C30 H45 Fe3 S2'
_chemical_formula_weight 637.33
_chemical_name_systematic
; 
 ? 
;
_space_group_IT_number 14
_symmetry_cell_setting monoclinic
_symmetry_space_group_name_Hall '-P 2yn'
_symmetry_space_group_name_H-M 'P 1 21/n 1'
_atom_sites_solution_hydrogens geom
_atom_sites_solution_primary direct
_atom_sites_solution_secondary difmap
_audit_creation_method SHELXL-97
_cell_angle_alpha 90.00
_cell_angle_beta 107.9750(10)
_cell_angle_gamma 90.00
_cell_formula_units_Z 4
_cell_length_a 10.7498(6)
_cell_length_b 17.9645(9)
_cell_length_c 16.1820(8)
_cell_measurement_temperature 200(2)
_cell_volume 2972.5(3)
_computing_cell_refinement 'SMART-NT 5.6 (Bruker AXS, 2000)'
_computing_data_collection 'SMART-NT 5.6 (Bruker AXS, 2000)'
_computing_data_reduction 'SAINT+ 6.0 (Bruker AXS, 2000)'
_computing_molecular_graphics 'SHELXTL 5.1 (Bruker AXS Inc., 1997)'
_computing_publication_material 'SHELXTL 5.1 (Bruker AXS Inc., 1997)'
_computing_structure_refinement 'SHELXTL 5.1 (Bruker AXS Inc., 1997)'
_computing_structure_solution 'SHELXTL 5.1 (Bruker AXS Inc., 1997)'
_diffrn_ambient_temperature 200(2)
_diffrn_measured_fraction_theta_full 0.999
_diffrn_measured_fraction_theta_max 0.936
_diffrn_measurement_device_type 'Bruker SMART Apex'
_diffrn_measurement_method '4k CCD'
_diffrn_radiation_monochromator graphite
_diffrn_radiation_source 'fine-focus sealed tube'
_diffrn_radiation_type MoK\a
_diffrn_radiation_wavelength 0.71073
_diffrn_reflns_av_R_equivalents 0.0343
_diffrn_reflns_av_sigmaI/netI 0.0307
_diffrn_reflns_limit_h_max 13
_diffrn_reflns_limit_h_min -14
_diffrn_reflns_limit_k_max 23
_diffrn_reflns_limit_k_min 0
_diffrn_reflns_limit_l_max 21
_diffrn_reflns_limit_l_min 0
_diffrn_reflns_number 18588
_diffrn_reflns_theta_full 25.00
_diffrn_reflns_theta_max 28.00
_diffrn_reflns_theta_min 1.74
_diffrn_standards_decay_% 0.0
_exptl_absorpt_coefficient_mu 1.602
_exptl_absorpt_correction_T_max 0.801
_exptl_absorpt_correction_T_min 0.516
_exptl_absorpt_correction_type empirical
_exptl_absorpt_process_details 'SADABS (Bruker AXS. 2000)'
_exptl_crystal_colour black
_exptl_crystal_density_diffrn 1.424
_exptl_crystal_density_method 'not measured'
_exptl_crystal_description block
_exptl_crystal_F_000 1340
_exptl_crystal_size_max 0.25
_exptl_crystal_size_mid 0.15
_exptl_crystal_size_min 0.10
_refine_diff_density_max 0.585
_refine_diff_density_min -0.571
_refine_diff_density_rms 0.106
_refine_ls_extinction_coef 0.00252(18)
_refine_ls_extinction_expression Fc^*^=kFc[1+0.001xFc^2^\l^3^/sin(2\q)]^-1/4^
_refine_ls_extinction_method SHELXL
_refine_ls_goodness_of_fit_ref 0.975
_refine_ls_hydrogen_treatment mixed
_refine_ls_matrix_type full
_refine_ls_number_parameters 332
_refine_ls_number_reflns 6717
_refine_ls_number_restraints 0
_refine_ls_restrained_S_all 0.975
_refine_ls_R_factor_all 0.0470
_refine_ls_R_factor_gt 0.0366
_refine_ls_shift/su_max 0.001
_refine_ls_shift/su_mean 0.000
_refine_ls_structure_factor_coef Fsqd
_refine_ls_weighting_details 'calc w=1/[\s^2^(Fo^2^)+(0.0529P)^2^+0.0000P] where P=(Fo^2^+2Fc^2^)/3'
_refine_ls_weighting_scheme calc
_refine_ls_wR_factor_gt 0.0856
_refine_ls_wR_factor_ref 0.0891
_reflns_number_gt 5311
_reflns_number_total 6717
_reflns_threshold_expression >2sigma(I)
_cod_data_source_file ic034876tsi20040617_030605_2.cif
_cod_data_source_block Fe3S2
_cod_depositor_comments
;
The following automatic conversions were performed:
data name '_publ_author_adress' replaced with '_publ_author_address'
as specified in the replacement file
'/home/antanas/src/cod-tools/trunk/data/replacement-values/replacement_tags.lst'.

Automatic conversion script
Id: cif_correct_tags 5005 2017-03-03 11:38:54Z antanas 
;
_cod_database_code 4311312

loop_
_symmetry_equiv_pos_as_xyz
'x, y, z'
'-x+1/2, y+1/2, -z+1/2'
'-x, -y, -z'
'x-1/2, -y-1/2, z-1/2'

loop_
_atom_site_label
_atom_site_type_symbol
_atom_site_fract_x
_atom_site_fract_y
_atom_site_fract_z
_atom_site_U_iso_or_equiv
_atom_site_adp_type
_atom_site_occupancy
_atom_site_symmetry_multiplicity
_atom_site_calc_flag
_atom_site_refinement_flags
_atom_site_disorder_assembly
_atom_site_disorder_group
Fe1 Fe 0.42922(3) 0.244459(18) 0.32943(2) 0.02968(9) Uani 1 1 d . . .
Fe2 Fe 0.63100(3) 0.163501(17) 0.326653(18) 0.02678(9) Uani 1 1 d . . .
Fe3 Fe 0.64445(3) 0.307632(17) 0.320966(18) 0.02819(9) Uani 1 1 d . . .
S1 S 0.51404(5) 0.23591(3) 0.22450(3) 0.02861(13) Uani 1 1 d . . .
S2 S 0.62017(6) 0.24127(3) 0.42715(3) 0.03237(14) Uani 1 1 d . . .
C1 C 0.7363(2) 0.07537(12) 0.40346(14) 0.0345(5) Uani 1 1 d . . .
C2 C 0.6207(2) 0.04600(12) 0.34424(14) 0.0347(5) Uani 1 1 d . . .
C3 C 0.6239(3) 0.06220(12) 0.25884(14) 0.0381(5) Uani 1 1 d . . .
C4 C 0.7421(2) 0.10051(13) 0.26559(15) 0.0391(6) Uani 1 1 d . . .
C5 C 0.8126(2) 0.10840(13) 0.35559(16) 0.0386(5) Uani 1 1 d . . .
C6 C 0.7762(3) 0.06894(14) 0.50077(15) 0.0487(7) Uani 1 1 d . . .
H6A H 0.6983 0.0614 0.5191 0.073 Uiso 1 1 calc R . .
H6B H 0.8208 0.1147 0.5271 0.073 Uiso 1 1 calc R . .
H6C H 0.8354 0.0265 0.5196 0.073 Uiso 1 1 calc R . .
C7 C 0.5216(3) -0.00110(15) 0.36699(18) 0.0537(7) Uani 1 1 d . . .
H7A H 0.5497 -0.0533 0.3715 0.081 Uiso 1 1 calc R . .
H7B H 0.4370 0.0037 0.3217 0.081 Uiso 1 1 calc R . .
H7C H 0.5131 0.0153 0.4227 0.081 Uiso 1 1 calc R . .
C8 C 0.5228(3) 0.03895(15) 0.17590(15) 0.0553(8) Uani 1 1 d . . .
H8A H 0.5139 0.0777 0.1319 0.083 Uiso 1 1 calc R . .
H8B H 0.4386 0.0317 0.1865 0.083 Uiso 1 1 calc R . .
H8C H 0.5499 -0.0077 0.1553 0.083 Uiso 1 1 calc R . .
C9 C 0.7841(3) 0.12536(16) 0.18953(18) 0.0588(8) Uani 1 1 d . . .
H9A H 0.7922 0.0819 0.1549 0.088 Uiso 1 1 calc R . .
H9B H 0.8687 0.1508 0.2106 0.088 Uiso 1 1 calc R . .
H9C H 0.7187 0.1596 0.1534 0.088 Uiso 1 1 calc R . .
C10 C 0.9471(3) 0.13890(17) 0.3952(2) 0.0625(8) Uani 1 1 d . . .
H10A H 0.9458 0.1761 0.4393 0.094 Uiso 1 1 calc R . .
H10B H 0.9770 0.1623 0.3500 0.094 Uiso 1 1 calc R . .
H10C H 1.0068 0.0984 0.4224 0.094 Uiso 1 1 calc R . .
C11 C 0.3086(3) 0.2626(2) 0.40913(18) 0.0580(9) Uani 1 1 d . . .
C12 C 0.2859(3) 0.19138(19) 0.3709(2) 0.0634(9) Uani 1 1 d . . .
C13 C 0.2414(2) 0.20033(15) 0.27822(19) 0.0478(7) Uani 1 1 d . . .
C14 C 0.2380(2) 0.27825(14) 0.26139(15) 0.0344(5) Uani 1 1 d . . .
C15 C 0.2785(2) 0.31585(15) 0.34252(16) 0.0427(6) Uani 1 1 d . . .
C16 C 0.3514(4) 0.2786(3) 0.50510(19) 0.1128(18) Uani 1 1 d . . .
H16A H 0.4047 0.3240 0.5168 0.169 Uiso 1 1 calc R . .
H16B H 0.4032 0.2367 0.5366 0.169 Uiso 1 1 calc R . .
H16C H 0.2743 0.2856 0.5244 0.169 Uiso 1 1 calc R . .
C17 C 0.2988(3) 0.1193(2) 0.4202(3) 0.1189(19) Uani 1 1 d . . .
H17A H 0.3887 0.1140 0.4588 0.178 Uiso 1 1 calc R . .
H17B H 0.2777 0.0777 0.3791 0.178 Uiso 1 1 calc R . .
H17C H 0.2383 0.1193 0.4548 0.178 Uiso 1 1 calc R . .
C18 C 0.2001(3) 0.14114(18) 0.2107(2) 0.0851(12) Uani 1 1 d . . .
H18A H 0.2446 0.0944 0.2336 0.128 Uiso 1 1 calc R . .
H18B H 0.2233 0.1560 0.1591 0.128 Uiso 1 1 calc R . .
H18C H 0.1053 0.1340 0.1951 0.128 Uiso 1 1 calc R . .
C19 C 0.1942(3) 0.31403(17) 0.17375(15) 0.0518(7) Uani 1 1 d . . .
H19A H 0.0989 0.3197 0.1549 0.078 Uiso 1 1 calc R . .
H19B H 0.2198 0.2828 0.1321 0.078 Uiso 1 1 calc R . .
H19C H 0.2352 0.3631 0.1768 0.078 Uiso 1 1 calc R . .
C20 C 0.2762(3) 0.39836(18) 0.3567(2) 0.0715(10) Uani 1 1 d . . .
H20A H 0.2024 0.4109 0.3776 0.107 Uiso 1 1 calc R . .
H20B H 0.2665 0.4243 0.3018 0.107 Uiso 1 1 calc R . .
H20C H 0.3580 0.4137 0.3999 0.107 Uiso 1 1 calc R . .
C21 C 0.6957(2) 0.38464(13) 0.23747(14) 0.0366(5) Uani 1 1 d . . .
C22 C 0.8115(2) 0.35329(13) 0.29464(15) 0.0375(5) Uani 1 1 d . . .
C23 C 0.8142(2) 0.37030(14) 0.38118(15) 0.0419(6) Uani 1 1 d . . .
C24 C 0.7004(3) 0.41281(13) 0.37664(16) 0.0429(6) Uani 1 1 d . . .
C25 C 0.6268(3) 0.42171(13) 0.28767(16) 0.0412(6) Uani 1 1 d . . .
C26 C 0.6552(3) 0.38278(16) 0.14014(15) 0.0524(7) Uani 1 1 d . . .
H26A H 0.5595 0.3820 0.1169 0.079 Uiso 1 1 calc R . .
H26B H 0.6909 0.3381 0.1211 0.079 Uiso 1 1 calc R . .
H26C H 0.6887 0.4271 0.1188 0.079 Uiso 1 1 calc R . .
C27 C 0.9188(3) 0.31783(17) 0.26737(19) 0.0563(7) Uani 1 1 d . . .
H27A H 0.8806 0.2879 0.2150 0.084 Uiso 1 1 calc R . .
H27B H 0.9711 0.2857 0.3142 0.084 Uiso 1 1 calc R . .
H27C H 0.9747 0.3566 0.2551 0.084 Uiso 1 1 calc R . .
C28 C 0.9227(3) 0.35175(17) 0.46206(17) 0.0624(9) Uani 1 1 d . . .
H28A H 0.9811 0.3947 0.4795 0.094 Uiso 1 1 calc R . .
H28B H 0.9722 0.3091 0.4509 0.094 Uiso 1 1 calc R . .
H28C H 0.8860 0.3392 0.5087 0.094 Uiso 1 1 calc R . .
C29 C 0.6689(3) 0.44543(16) 0.45348(19) 0.0681(9) Uani 1 1 d . . .
H29A H 0.6915 0.4095 0.5014 0.102 Uiso 1 1 calc R . .
H29B H 0.5752 0.4568 0.4372 0.102 Uiso 1 1 calc R . .
H29C H 0.7193 0.4913 0.4719 0.102 Uiso 1 1 calc R . .
C30 C 0.5033(3) 0.46600(15) 0.2496(2) 0.0602(8) Uani 1 1 d . . .
H30A H 0.5214 0.5082 0.2167 0.090 Uiso 1 1 calc R . .
H30B H 0.4719 0.4845 0.2965 0.090 Uiso 1 1 calc R . .
H30C H 0.4364 0.4341 0.2108 0.090 Uiso 1 1 calc R . .

loop_
_atom_site_aniso_label
_atom_site_aniso_U_11
_atom_site_aniso_U_22
_atom_site_aniso_U_33
_atom_site_aniso_U_23
_atom_site_aniso_U_13
_atom_site_aniso_U_12
Fe1 0.02859(18) 0.03434(19) 0.02860(17) 0.00524(13) 0.01251(13) 0.00481(13)
Fe2 0.03022(17) 0.02398(17) 0.02656(16) 0.00147(12) 0.00935(13) 0.00264(12)
Fe3 0.03167(18) 0.02637(18) 0.02687(16) 0.00004(12) 0.00954(13) -0.00216(12)
S1 0.0320(3) 0.0298(3) 0.0241(3) 0.0012(2) 0.0089(2) 0.0006(2)
S2 0.0385(3) 0.0345(3) 0.0239(3) 0.0016(2) 0.0094(2) 0.0040(2)
C1 0.0421(13) 0.0257(11) 0.0349(12) 0.0054(9) 0.0106(10) 0.0094(10)
C2 0.0450(14) 0.0222(11) 0.0356(12) 0.0032(9) 0.0105(10) 0.0043(10)
C3 0.0539(15) 0.0233(12) 0.0352(12) -0.0009(9) 0.0112(11) 0.0083(10)
C4 0.0521(15) 0.0300(12) 0.0422(13) 0.0069(10) 0.0246(12) 0.0155(11)
C5 0.0362(13) 0.0311(13) 0.0482(14) 0.0043(11) 0.0126(11) 0.0089(10)
C6 0.0650(18) 0.0409(15) 0.0339(13) 0.0065(11) 0.0061(12) 0.0087(13)
C7 0.0626(19) 0.0350(14) 0.0630(17) 0.0070(13) 0.0185(15) -0.0063(13)
C8 0.081(2) 0.0363(15) 0.0387(14) -0.0073(11) 0.0035(14) 0.0067(14)
C9 0.085(2) 0.0490(17) 0.0596(17) 0.0113(14) 0.0477(17) 0.0229(16)
C10 0.0366(15) 0.059(2) 0.086(2) 0.0131(16) 0.0098(15) 0.0077(13)
C11 0.0402(16) 0.099(3) 0.0429(15) 0.0182(15) 0.0244(13) 0.0260(16)
C12 0.0390(16) 0.078(2) 0.087(2) 0.0519(19) 0.0395(16) 0.0208(15)
C13 0.0289(13) 0.0441(16) 0.0757(19) 0.0003(14) 0.0239(13) -0.0030(11)
C14 0.0252(11) 0.0435(14) 0.0369(12) 0.0012(10) 0.0129(9) 0.0042(10)
C15 0.0324(13) 0.0590(17) 0.0401(13) -0.0021(12) 0.0162(11) 0.0112(11)
C16 0.068(2) 0.241(5) 0.0364(17) 0.016(2) 0.0268(17) 0.064(3)
C17 0.074(3) 0.126(4) 0.189(4) 0.115(3) 0.087(3) 0.044(2)
C18 0.0437(18) 0.062(2) 0.145(3) -0.035(2) 0.022(2) -0.0171(16)
C19 0.0387(15) 0.078(2) 0.0378(14) 0.0103(13) 0.0099(11) 0.0118(13)
C20 0.0516(19) 0.070(2) 0.094(2) -0.0304(19) 0.0236(17) 0.0122(16)
C21 0.0403(13) 0.0344(13) 0.0355(12) 0.0034(10) 0.0125(10) -0.0115(10)
C22 0.0362(13) 0.0338(13) 0.0432(13) -0.0001(10) 0.0131(11) -0.0111(10)
C23 0.0460(15) 0.0367(14) 0.0380(13) -0.0025(10) 0.0056(11) -0.0151(11)
C24 0.0572(17) 0.0292(13) 0.0448(14) -0.0090(10) 0.0194(12) -0.0131(11)
C25 0.0474(15) 0.0240(12) 0.0525(15) 0.0043(11) 0.0158(12) -0.0049(10)
C26 0.0603(18) 0.0589(18) 0.0365(13) 0.0086(12) 0.0127(12) -0.0184(14)
C27 0.0435(16) 0.0581(18) 0.0744(19) -0.0016(15) 0.0288(15) -0.0095(13)
C28 0.061(2) 0.063(2) 0.0473(16) -0.0006(14) -0.0074(14) -0.0178(15)
C29 0.104(3) 0.0488(18) 0.0607(18) -0.0250(15) 0.0391(18) -0.0181(17)
C30 0.0558(18) 0.0362(15) 0.088(2) 0.0149(15) 0.0214(16) 0.0037(13)

loop_
_atom_type_symbol
_atom_type_description
_atom_type_scat_dispersion_real
_atom_type_scat_dispersion_imag
_atom_type_scat_source
C C 0.0033 0.0016 'International Tables Vol C Tables 4.2.6.8 and 6.1.1.4'
H H 0.0000 0.0000 'International Tables Vol C Tables 4.2.6.8 and 6.1.1.4'
S S 0.1246 0.1234 'International Tables Vol C Tables 4.2.6.8 and 6.1.1.4'
Fe Fe 0.3463 0.8444 'International Tables Vol C Tables 4.2.6.8 and 6.1.1.4'

loop_
_geom_angle_atom_site_label_1
_geom_angle_atom_site_label_2
_geom_angle_atom_site_label_3
_geom_angle
_geom_angle_site_symmetry_1
_geom_angle_site_symmetry_3
_geom_angle_publ_flag
C13 Fe1 C12 40.21(12) . . ?
C13 Fe1 C14 39.77(10) . . ?
C12 Fe1 C14 66.49(10) . . ?
C13 Fe1 C11 66.50(12) . . ?
C12 Fe1 C11 39.13(13) . . ?
C14 Fe1 C11 65.81(10) . . ?
C13 Fe1 C15 66.15(10) . . ?
C12 Fe1 C15 65.40(11) . . ?
C14 Fe1 C15 39.25(9) . . ?
C11 Fe1 C15 38.57(10) . . ?
C13 Fe1 S1 104.56(8) . . ?
C12 Fe1 S1 138.54(11) . . ?
C14 Fe1 S1 100.97(6) . . ?
C11 Fe1 S1 166.72(8) . . ?
C15 Fe1 S1 129.67(7) . . ?
C13 Fe1 S2 149.33(8) . . ?
C12 Fe1 S2 112.25(9) . . ?
C14 Fe1 S2 160.39(7) . . ?
C11 Fe1 S2 100.34(8) . . ?
C15 Fe1 S2 121.41(7) . . ?
S1 Fe1 S2 92.12(2) . . ?
C13 Fe1 Fe3 154.93(8) . . ?
C12 Fe1 Fe3 164.79(9) . . ?
C14 Fe1 Fe3 125.82(7) . . ?
C11 Fe1 Fe3 133.01(10) . . ?
C15 Fe1 Fe3 117.15(8) . . ?
S1 Fe1 Fe3 52.938(17) . . ?
S2 Fe1 Fe3 52.948(18) . . ?
C13 Fe1 Fe2 119.08(7) . . ?
C12 Fe1 Fe2 116.59(8) . . ?
C14 Fe1 Fe2 146.32(6) . . ?
C11 Fe1 Fe2 139.54(8) . . ?
C15 Fe1 Fe2 174.24(7) . . ?
S1 Fe1 Fe2 52.924(17) . . ?
S2 Fe1 Fe2 52.914(17) . . ?
Fe3 Fe1 Fe2 59.387(12) . . ?
C4 Fe2 C5 39.61(9) . . ?
C4 Fe2 C1 66.03(9) . . ?
C5 Fe2 C1 39.32(9) . . ?
C4 Fe2 C3 39.37(10) . . ?
C5 Fe2 C3 66.04(9) . . ?
C1 Fe2 C3 65.63(9) . . ?
C4 Fe2 C2 65.85(9) . . ?
C5 Fe2 C2 65.74(9) . . ?
C1 Fe2 C2 38.92(9) . . ?
C3 Fe2 C2 39.10(8) . . ?
C4 Fe2 S1 104.13(6) . . ?
C5 Fe2 S1 136.77(7) . . ?
C1 Fe2 S1 167.20(6) . . ?
C3 Fe2 S1 101.57(6) . . ?
C2 Fe2 S1 130.61(6) . . ?
C4 Fe2 S2 150.17(8) . . ?
C5 Fe2 S2 113.27(7) . . ?
C1 Fe2 S2 100.61(6) . . ?
C3 Fe2 S2 159.99(7) . . ?
C2 Fe2 S2 121.21(6) . . ?
S1 Fe2 S2 91.86(2) . . ?
C4 Fe2 Fe3 118.33(7) . . ?
C5 Fe2 Fe3 114.71(7) . . ?
C1 Fe2 Fe3 137.94(7) . . ?
C3 Fe2 Fe3 146.45(6) . . ?
C2 Fe2 Fe3 174.44(6) . . ?
S1 Fe2 Fe3 53.246(17) . . ?
S2 Fe2 Fe3 53.284(17) . . ?
C4 Fe2 Fe1 154.15(7) . . ?
C5 Fe2 Fe1 165.98(7) . . ?
C1 Fe2 Fe1 134.51(6) . . ?
C3 Fe2 Fe1 126.04(7) . . ?
C2 Fe2 Fe1 117.92(7) . . ?
S1 Fe2 Fe1 52.688(17) . . ?
S2 Fe2 Fe1 52.813(18) . . ?
Fe3 Fe2 Fe1 60.209(12) . . ?
C24 Fe3 C23 39.58(10) . . ?
C24 Fe3 C25 39.45(10) . . ?
C23 Fe3 C25 66.24(10) . . ?
C24 Fe3 C21 65.81(9) . . ?
C23 Fe3 C21 65.71(9) . . ?
C25 Fe3 C21 39.26(9) . . ?
C24 Fe3 C22 65.96(9) . . ?
C23 Fe3 C22 39.24(9) . . ?
C25 Fe3 C22 65.87(9) . . ?
C21 Fe3 C22 38.96(9) . . ?
C24 Fe3 S1 151.47(8) . . ?
C23 Fe3 S1 157.47(7) . . ?
C25 Fe3 S1 113.90(7) . . ?
C21 Fe3 S1 99.55(6) . . ?
C22 Fe3 S1 118.77(6) . . ?
C24 Fe3 S2 104.06(7) . . ?
C23 Fe3 S2 103.03(7) . . ?
C25 Fe3 S2 135.30(7) . . ?
C21 Fe3 S2 168.44(7) . . ?
C22 Fe3 S2 133.07(7) . . ?
S1 Fe3 S2 91.98(2) . . ?
C24 Fe3 Fe2 153.36(7) . . ?
C23 Fe3 Fe2 124.44(7) . . ?
C25 Fe3 Fe2 167.10(7) . . ?
C21 Fe3 Fe2 134.51(7) . . ?
C22 Fe3 Fe2 116.74(7) . . ?
S1 Fe3 Fe2 53.337(17) . . ?
S2 Fe3 Fe2 53.349(17) . . ?
C24 Fe3 Fe1 120.54(7) . . ?
C23 Fe3 Fe1 149.28(7) . . ?
C25 Fe3 Fe1 114.99(7) . . ?
C21 Fe3 Fe1 136.31(7) . . ?
C22 Fe3 Fe1 171.48(6) . . ?
S1 Fe3 Fe1 52.791(17) . . ?
S2 Fe3 Fe1 52.910(18) . . ?
Fe2 Fe3 Fe1 60.404(12) . . ?
Fe1 S1 Fe3 74.27(2) . . yes
Fe1 S1 Fe2 74.39(2) . . yes
Fe3 S1 Fe2 73.42(2) . . yes
Fe1 S2 Fe3 74.14(2) . . yes
Fe1 S2 Fe2 74.27(2) . . yes
Fe3 S2 Fe2 73.37(2) . . yes
C2 C1 C5 108.7(2) . . ?
C2 C1 C6 125.9(2) . . ?
C5 C1 C6 125.3(2) . . ?
C2 C1 Fe2 71.47(12) . . ?
C5 C1 Fe2 70.18(13) . . ?
C6 C1 Fe2 126.98(16) . . ?
C1 C2 C3 107.6(2) . . ?
C1 C2 C7 126.0(2) . . ?
C3 C2 C7 126.0(2) . . ?
C1 C2 Fe2 69.61(13) . . ?
C3 C2 Fe2 69.57(12) . . ?
C7 C2 Fe2 131.51(17) . . ?
C4 C3 C2 108.3(2) . . ?
C4 C3 C8 126.0(2) . . ?
C2 C3 C8 125.7(2) . . ?
C4 C3 Fe2 69.80(13) . . ?
C2 C3 Fe2 71.33(12) . . ?
C8 C3 Fe2 127.12(17) . . ?
C3 C4 C5 107.9(2) . . ?
C3 C4 C9 124.6(2) . . ?
C5 C4 C9 127.4(2) . . ?
C3 C4 Fe2 70.82(13) . . ?
C5 C4 Fe2 70.49(13) . . ?
C9 C4 Fe2 125.66(17) . . ?
C1 C5 C4 107.5(2) . . ?
C1 C5 C10 124.4(2) . . ?
C4 C5 C10 127.9(2) . . ?
C1 C5 Fe2 70.51(13) . . ?
C4 C5 Fe2 69.90(13) . . ?
C10 C5 Fe2 129.09(18) . . ?
C15 C11 C12 108.3(3) . . ?
C15 C11 C16 126.0(3) . . ?
C12 C11 C16 125.6(3) . . ?
C15 C11 Fe1 71.10(14) . . ?
C12 C11 Fe1 69.43(15) . . ?
C16 C11 Fe1 127.5(2) . . ?
C11 C12 C13 108.2(2) . . ?
C11 C12 C17 125.0(3) . . ?
C13 C12 C17 126.6(4) . . ?
C11 C12 Fe1 71.45(16) . . ?
C13 C12 Fe1 69.77(14) . . ?
C17 C12 Fe1 127.3(2) . . ?
C14 C13 C12 106.9(2) . . ?
C14 C13 C18 125.2(3) . . ?
C12 C13 C18 127.8(3) . . ?
C14 C13 Fe1 70.59(13) . . ?
C12 C13 Fe1 70.03(16) . . ?
C18 C13 Fe1 126.49(19) . . ?
C15 C14 C13 107.9(2) . . ?
C15 C14 C19 126.1(2) . . ?
C13 C14 C19 125.9(2) . . ?
C15 C14 Fe1 71.41(13) . . ?
C13 C14 Fe1 69.64(13) . . ?
C19 C14 Fe1 126.32(16) . . ?
C11 C15 C14 108.6(3) . . ?
C11 C15 C20 124.5(3) . . ?
C14 C15 C20 126.6(3) . . ?
C11 C15 Fe1 70.33(15) . . ?
C14 C15 Fe1 69.34(13) . . ?
C20 C15 Fe1 131.27(19) . . ?
C22 C21 C25 108.7(2) . . ?
C22 C21 C26 126.0(2) . . ?
C25 C21 C26 125.2(2) . . ?
C22 C21 Fe3 70.98(13) . . ?
C25 C21 Fe3 70.02(13) . . ?
C26 C21 Fe3 127.31(17) . . ?
C21 C22 C23 107.6(2) . . ?
C21 C22 C27 125.3(2) . . ?
C23 C22 C27 126.6(2) . . ?
C21 C22 Fe3 70.06(13) . . ?
C23 C22 Fe3 69.47(13) . . ?
C27 C22 Fe3 131.85(18) . . ?
C22 C23 C24 107.9(2) . . ?
C22 C23 C28 125.8(3) . . ?
C24 C23 C28 126.1(2) . . ?
C22 C23 Fe3 71.29(13) . . ?
C24 C23 Fe3 69.83(14) . . ?
C28 C23 Fe3 127.91(18) . . ?
C25 C24 C23 108.2(2) . . ?
C25 C24 C29 126.6(3) . . ?
C23 C24 C29 125.1(2) . . ?
C25 C24 Fe3 70.76(13) . . ?
C23 C24 Fe3 70.58(14) . . ?
C29 C24 Fe3 126.68(18) . . ?
C24 C25 C21 107.5(2) . . ?
C24 C25 C30 128.2(3) . . ?
C21 C25 C30 124.2(2) . . ?
C24 C25 Fe3 69.79(13) . . ?
C21 C25 Fe3 70.72(13) . . ?
C30 C25 Fe3 127.98(18) . . ?

loop_
_geom_bond_atom_site_label_1
_geom_bond_atom_site_label_2
_geom_bond_distance
_geom_bond_site_symmetry_2
_geom_bond_publ_flag
Fe1 C13 2.088(3) . yes
Fe1 C12 2.091(3) . yes
Fe1 C14 2.100(2) . yes
Fe1 C11 2.117(3) . yes
Fe1 C15 2.128(2) . yes
Fe1 S1 2.1664(6) . yes
Fe1 S2 2.1712(7) . yes
Fe1 Fe3 2.6183(5) . yes
Fe1 Fe2 2.6233(4) . yes
Fe2 C4 2.101(2) . yes
Fe2 C5 2.109(2) . yes
Fe2 C1 2.113(2) . yes
Fe2 C3 2.114(2) . yes
Fe2 C2 2.137(2) . yes
Fe2 S1 2.1732(6) . yes
Fe2 S2 2.1741(6) . yes
Fe2 Fe3 2.5965(4) . yes
Fe3 C24 2.100(2) . yes
Fe3 C23 2.110(2) . yes
Fe3 C25 2.113(2) . yes
Fe3 C21 2.122(2) . yes
Fe3 C22 2.134(2) . yes
Fe3 S1 2.1706(6) . yes
Fe3 S2 2.1723(6) . yes
C1 C2 1.416(3) . ?
C1 C5 1.420(3) . ?
C1 C6 1.503(3) . ?
C2 C3 1.423(3) . ?
C2 C7 1.493(3) . ?
C3 C4 1.420(3) . ?
C3 C8 1.502(3) . ?
C4 C5 1.426(3) . ?
C4 C9 1.503(3) . ?
C5 C10 1.493(4) . ?
C11 C15 1.402(4) . ?
C11 C12 1.409(5) . ?
C11 C16 1.505(4) . ?
C12 C13 1.436(4) . ?
C12 C17 1.504(4) . ?
C13 C14 1.424(4) . ?
C13 C18 1.490(4) . ?
C14 C15 1.420(3) . ?
C14 C19 1.495(3) . ?
C15 C20 1.501(4) . ?
C21 C22 1.419(3) . ?
C21 C25 1.422(3) . ?
C21 C26 1.499(3) . ?
C22 C23 1.425(3) . ?
C22 C27 1.498(3) . ?
C23 C24 1.425(4) . ?
C23 C28 1.497(3) . ?
C24 C25 1.422(3) . ?
C24 C29 1.505(3) . ?
C25 C30 1.506(4) . ?
